data_7016746
loop_
_publ_author_name
'Crespo, Margarita'
'Font-Bardia, Merc\`e'
'Calvet, Teresa'

_publ_section_title
;
 Biaryl formation in the synthesis of endo and exo-platinacycles.
;
_journal_issue 37
_journal_name_full 'Dalton transactions (Cambridge, England : 2003)'
_journal_page_first 9431
_journal_page_last 9438
_journal_paper_doi 10.1039/c1dt10664c
_journal_volume 40
_journal_year 2011
_chemical_formula_moiety 'C39 H31 Br F2 N P Pt, 0.5(C H2 Cl2), (H2 O)'
_chemical_formula_sum 'C39.5 H34 Br Cl F2 N O P Pt'
_chemical_formula_weight 918.10
_chemical_name_systematic
;
?
;
_space_group_IT_number 2
_symmetry_cell_setting triclinic
_symmetry_space_group_name_Hall '-P 1'
_symmetry_space_group_name_H-M 'P -1'
_atom_sites_solution_hydrogens geom
_atom_sites_solution_primary direct
_atom_sites_solution_secondary difmap
_audit_creation_method SHELXL-97
_cell_angle_alpha 81.01(3)
_cell_angle_beta 82.46(2)
_cell_angle_gamma 76.34(3)
_cell_formula_units_Z 2
_cell_length_a 9.508(4)
_cell_length_b 11.237(4)
_cell_length_c 18.529(6)
_cell_measurement_reflns_used 385
_cell_measurement_temperature 173(2)
_cell_measurement_theta_max 31
_cell_measurement_theta_min 3
_cell_volume 1890.8(12)
_computing_cell_refinement AUTOMAR
_computing_data_collection MARXDS
_computing_data_reduction MARSCALE
_computing_molecular_graphics 'ORTEP (Brueggermann and Smith, 1990)'
_computing_publication_material 'PLATON (Spek, 1990)'
_computing_structure_refinement 'SHELXL-97 (Sheldrick, 1997)'
_computing_structure_solution 'SHELXS-97 (Sheldrick, 1997)'
_diffrn_ambient_temperature 173(2)
_diffrn_measured_fraction_theta_full 0.880
_diffrn_measured_fraction_theta_max 0.690
_diffrn_radiation_monochromator graphite
_diffrn_radiation_source 'fine-focus sealed tube'
_diffrn_radiation_type MoK\a
_diffrn_radiation_wavelength 0.71073
_diffrn_reflns_av_R_equivalents 0.0587
_diffrn_reflns_av_sigmaI/netI 0.0955
_diffrn_reflns_limit_h_max 12
_diffrn_reflns_limit_h_min -14
_diffrn_reflns_limit_k_max 14
_diffrn_reflns_limit_k_min -15
_diffrn_reflns_limit_l_max 27
_diffrn_reflns_limit_l_min -27
_diffrn_reflns_number 16933
_diffrn_reflns_theta_full 25.00
_diffrn_reflns_theta_max 32.52
_diffrn_reflns_theta_min 1.88
_exptl_absorpt_coefficient_mu 4.920
_exptl_absorpt_correction_T_max 0.71
_exptl_absorpt_correction_T_min 0.59
_exptl_absorpt_correction_type empirical
_exptl_absorpt_process_details sadabs
_exptl_crystal_colour yellow
_exptl_crystal_density_diffrn 1.613
_exptl_crystal_density_method 'not measured'
_exptl_crystal_description prism
_exptl_crystal_F_000 898
_exptl_crystal_size_max 0.2
_exptl_crystal_size_mid 0.09
_exptl_crystal_size_min 0.07
_refine_diff_density_max 2.114
_refine_diff_density_min -1.466
_refine_diff_density_rms 0.294
_refine_ls_extinction_coef 0.0191(10)
_refine_ls_extinction_expression Fc^*^=kFc[1+0.001xFc^2^\l^3^/sin(2\q)]^-1/4^
_refine_ls_extinction_method SHELXL
_refine_ls_goodness_of_fit_ref 1.080
_refine_ls_hydrogen_treatment constr
_refine_ls_matrix_type full
_refine_ls_number_parameters 453
_refine_ls_number_reflns 9453
_refine_ls_number_restraints 1
_refine_ls_restrained_S_all 1.085
_refine_ls_R_factor_all 0.0577
_refine_ls_R_factor_gt 0.0520
_refine_ls_shift/su_max 0.001
_refine_ls_shift/su_mean 0.000
_refine_ls_structure_factor_coef Fsqd
_refine_ls_weighting_details 'calc w=1/[\s^2^(Fo^2^)+(0.0810P)^2^+2.0463P] where P=(Fo^2^+2Fc^2^)/3'
_refine_ls_weighting_scheme calc
_refine_ls_wR_factor_gt 0.1440
_refine_ls_wR_factor_ref 0.1526
_reflns_number_gt 8399
_reflns_number_total 9453
_reflns_threshold_expression >2sigma(I)
_cod_data_source_file c1dt10664c.txt
_cod_data_source_block mcpm47a
_cod_original_sg_symbol_H-M P-1
_cod_original_formula_sum 'C39.50 H34 Br Cl F2 N O P Pt'
_cod_database_code 7016746

loop_
_symmetry_equiv_pos_as_xyz
'x, y, z'
'-x, -y, -z'

loop_
_atom_site_label
_atom_site_type_symbol
_atom_site_fract_x
_atom_site_fract_y
_atom_site_fract_z
_atom_site_U_iso_or_equiv
_atom_site_adp_type
_atom_site_occupancy
_atom_site_symmetry_multiplicity
_atom_site_calc_flag
_atom_site_refinement_flags
Pt Pt 0.653077(19) 0.817114(17) 0.742198(9) 0.04196(10) Uani 1 1 d U
Br Br 0.87781(7) 0.66983(7) 0.69838(4) 0.05953(17) Uani 1 1 d U
P P 0.59576(15) 0.68905(14) 0.84112(7) 0.0417(3) Uani 1 1 d .
N1 N 0.6909(5) 0.9370(4) 0.6498(2) 0.0369(8) Uani 1 1 d .
F1 F 0.8789(5) 1.1077(4) 0.5666(2) 0.0645(10) Uani 1 1 d .
F2 F 0.6389(6) 0.8724(5) 0.4593(3) 0.0797(13) Uani 1 1 d .
C1 C 0.4874(6) 0.9636(5) 0.7635(3) 0.0402(9) Uani 1 1 d .
C2 C 0.3710(7) 0.9650(5) 0.8097(3) 0.0479(11) Uani 1 1 d .
H2 H 0.3590 0.8928 0.8397 0.057 Uiso 1 1 calc R
C3 C 0.2622(6) 1.0758(6) 0.8148(3) 0.0489(12) Uani 1 1 d .
H3 H 0.1778 1.0739 0.8462 0.059 Uiso 1 1 calc R
C4 C 0.2803(7) 1.1866(6) 0.7736(3) 0.0514(12) Uani 1 1 d .
H4 H 0.2091 1.2588 0.7770 0.062 Uiso 1 1 calc R
C5 C 0.4130(6) 1.1865(5) 0.7254(3) 0.0431(10) Uani 1 1 d .
C6 C 0.5098(6) 1.0733(5) 0.7206(3) 0.0441(10) Uani 1 1 d .
C7 C 0.4370(7) 1.3047(6) 0.6836(3) 0.0513(12) Uani 1 1 d .
C8 C 0.5544(8) 1.3482(7) 0.6884(4) 0.0601(15) Uani 1 1 d .
H8 H 0.6242 1.3032 0.7188 0.072 Uiso 1 1 calc R
C9 C 0.5735(9) 1.4587(8) 0.6487(5) 0.0712(18) Uani 1 1 d .
H9 H 0.6571 1.4858 0.6525 0.085 Uiso 1 1 calc R
C10 C 0.4746(8) 1.5291(7) 0.6045(4) 0.0613(15) Uani 1 1 d .
C11 C 0.3524(9) 1.4866(8) 0.6004(4) 0.0686(18) Uani 1 1 d .
H11 H 0.2834 1.5325 0.5697 0.082 Uiso 1 1 calc R
C12 C 0.3291(9) 1.3787(7) 0.6402(4) 0.0641(16) Uani 1 1 d .
H12 H 0.2429 1.3541 0.6387 0.077 Uiso 1 1 calc R
C13 C 0.5047(12) 1.6540(9) 0.5642(6) 0.089(3) Uani 1 1 d .
H13A H 0.4303 1.6917 0.5322 0.133 Uiso 1 1 calc R
H13B H 0.5977 1.6396 0.5359 0.133 Uiso 1 1 calc R
H13C H 0.5046 1.7078 0.5997 0.133 Uiso 1 1 calc R
C14 C 0.6402(7) 1.0673(5) 0.6628(3) 0.0489(11) Uani 1 1 d .
H14A H 0.6123 1.1193 0.6178 0.059 Uiso 1 1 calc R
H14B H 0.7169 1.0957 0.6802 0.059 Uiso 1 1 calc R
C15 C 0.7286(7) 0.9108(6) 0.5869(3) 0.0519(12) Uani 1 1 d .
H15 H 0.7422 0.8273 0.5829 0.062 Uiso 1 1 calc R
C16 C 0.7560(7) 0.9891(6) 0.5166(3) 0.0518(12) Uani 1 1 d .
C17 C 0.8336(7) 1.0815(6) 0.5067(3) 0.0521(12) Uani 1 1 d .
C18 C 0.8715(8) 1.1397(7) 0.4393(4) 0.0637(16) Uani 1 1 d .
H18 H 0.9243 1.2009 0.4344 0.076 Uiso 1 1 calc R
C19 C 0.8284(9) 1.1047(8) 0.3771(4) 0.073(2) Uani 1 1 d .
H19 H 0.8576 1.1408 0.3306 0.087 Uiso 1 1 calc R
C20 C 0.7474(10) 1.0220(8) 0.3832(4) 0.074(2) Uani 1 1 d .
H20 H 0.7118 1.0056 0.3423 0.089 Uiso 1 1 calc R
C21 C 0.7171(7) 0.9609(7) 0.4519(3) 0.0562(14) Uani 1 1 d .
C22 C 0.5520(6) 0.7558(5) 0.9273(3) 0.0445(10) Uani 1 1 d .
C23 C 0.4375(7) 0.7381(7) 0.9776(3) 0.0549(13) Uani 1 1 d .
H23 H 0.3714 0.6950 0.9678 0.066 Uiso 1 1 calc R
C24 C 0.4220(8) 0.7856(7) 1.0437(4) 0.0648(17) Uani 1 1 d .
H24 H 0.3446 0.7731 1.0781 0.078 Uiso 1 1 calc R
C25 C 0.5169(9) 0.8505(8) 1.0602(4) 0.0675(17) Uani 1 1 d .
H25 H 0.5031 0.8822 1.1047 0.081 Uiso 1 1 calc R
C26 C 0.6313(8) 0.8674(7) 1.0104(4) 0.0613(15) Uani 1 1 d .
H26 H 0.6987 0.9085 1.0210 0.074 Uiso 1 1 calc R
C27 C 0.6458(8) 0.8225(6) 0.9438(4) 0.0572(14) Uani 1 1 d .
H27 H 0.7214 0.8377 0.9089 0.069 Uiso 1 1 calc R
C28 C 0.4439(6) 0.6240(5) 0.8296(3) 0.0439(10) Uani 1 1 d .
C29 C 0.4123(7) 0.5259(7) 0.8791(4) 0.0574(14) Uani 1 1 d .
H29 H 0.4675 0.4942 0.9184 0.069 Uiso 1 1 calc R
C30 C 0.2948(7) 0.4742(7) 0.8691(4) 0.0568(14) Uani 1 1 d .
H30 H 0.2731 0.4069 0.9010 0.068 Uiso 1 1 calc R
C31 C 0.2136(7) 0.5259(7) 0.8113(4) 0.0593(15) Uani 1 1 d .
H31 H 0.1339 0.4947 0.8058 0.071 Uiso 1 1 calc R
C32 C 0.2459(8) 0.6201(7) 0.7626(4) 0.0595(15) Uani 1 1 d .
H32 H 0.1906 0.6508 0.7232 0.071 Uiso 1 1 calc R
C33 C 0.3604(6) 0.6714(5) 0.7705(3) 0.0460(11) Uani 1 1 d .
H33 H 0.3819 0.7369 0.7370 0.055 Uiso 1 1 calc R
C34 C 0.7333(6) 0.5482(6) 0.8652(3) 0.0467(11) Uani 1 1 d .
C35 C 0.8060(8) 0.5301(7) 0.9288(4) 0.0639(16) Uani 1 1 d .
H35 H 0.7859 0.5905 0.9600 0.077 Uiso 1 1 calc R
C36 C 0.9061(11) 0.4232(10) 0.9441(6) 0.085(2) Uani 1 1 d .
H36 H 0.9561 0.4115 0.9855 0.102 Uiso 1 1 calc R
C37 C 0.9343(10) 0.3319(8) 0.8987(5) 0.076(2) Uani 1 1 d .
H37 H 0.9982 0.2570 0.9110 0.092 Uiso 1 1 calc R
C38 C 0.8688(9) 0.3523(8) 0.8371(5) 0.0689(18) Uani 1 1 d .
H38 H 0.8933 0.2930 0.8051 0.083 Uiso 1 1 calc R
C39 C 0.7671(8) 0.4576(7) 0.8196(4) 0.0604(15) Uani 1 1 d .
H39 H 0.7208 0.4682 0.7770 0.072 Uiso 1 1 calc R
Cl1 Cl 0.8761(4) 1.0221(4) 0.8159(2) 0.0706(9) Uani 0.50 1 d P
Cl2 Cl 1.0435(5) 0.8400(5) 0.9141(2) 0.0789(11) Uani 0.50 1 d P
C1W C 0.9977(10) 0.8912(9) 0.8243(6) 0.0397(19) Uani 0.50 1 d P
H1W1 H 1.0852 0.9012 0.7927 0.048 Uiso 0.50 1 calc PR
H1W2 H 0.9606 0.8283 0.8072 0.048 Uiso 0.50 1 calc PR
O1W O 0.9512(10) 0.6478(9) 0.4860(5) 0.057(2) Uani 0.50 1 d P
O2W O 1.0301(15) 0.7330(14) 0.3375(7) 0.088(4) Uani 0.50 1 d P

loop_
_atom_site_aniso_label
_atom_site_aniso_U_11
_atom_site_aniso_U_22
_atom_site_aniso_U_33
_atom_site_aniso_U_23
_atom_site_aniso_U_13
_atom_site_aniso_U_12
Pt 0.04360(14) 0.04208(16) 0.03947(13) -0.00237(8) -0.00331(7) -0.01030(8)
Br 0.0554(3) 0.0587(4) 0.0588(4) -0.0020(3) -0.0008(3) -0.0076(3)
P 0.0440(7) 0.0427(8) 0.0383(6) -0.0021(5) -0.0047(5) -0.0113(5)
N1 0.041(2) 0.037(2) 0.0329(17) -0.0012(14) -0.0037(14) -0.0123(15)
F1 0.068(2) 0.067(3) 0.061(2) -0.0082(18) -0.0029(18) -0.0216(18)
F2 0.096(3) 0.085(4) 0.066(3) -0.009(2) -0.012(2) -0.035(3)
C1 0.044(2) 0.034(3) 0.044(2) -0.0038(18) -0.0101(18) -0.0078(17)
C2 0.056(3) 0.039(3) 0.049(3) -0.001(2) -0.014(2) -0.009(2)
C3 0.044(3) 0.051(3) 0.052(3) -0.012(2) -0.002(2) -0.009(2)
C4 0.053(3) 0.050(3) 0.052(3) -0.009(2) -0.002(2) -0.013(2)
C5 0.046(3) 0.040(3) 0.044(2) -0.0071(19) -0.0031(19) -0.0092(18)
C6 0.046(3) 0.046(3) 0.040(2) -0.0056(19) -0.0037(18) -0.0092(19)
C7 0.057(3) 0.046(3) 0.050(3) -0.005(2) -0.007(2) -0.011(2)
C8 0.064(4) 0.053(4) 0.063(4) -0.005(3) -0.012(3) -0.013(3)
C9 0.073(5) 0.065(5) 0.078(5) -0.011(4) -0.002(4) -0.023(3)
C10 0.070(4) 0.048(4) 0.064(4) -0.010(3) -0.002(3) -0.010(3)
C11 0.071(4) 0.072(5) 0.060(4) -0.001(3) -0.010(3) -0.013(3)
C12 0.070(4) 0.058(4) 0.064(4) -0.004(3) -0.011(3) -0.015(3)
C13 0.100(7) 0.079(7) 0.083(6) -0.006(5) -0.001(5) -0.019(5)
C14 0.054(3) 0.042(3) 0.051(3) -0.004(2) -0.003(2) -0.014(2)
C15 0.056(3) 0.051(4) 0.050(3) -0.006(2) -0.003(2) -0.017(2)
C16 0.052(3) 0.051(4) 0.051(3) 0.000(2) -0.006(2) -0.012(2)
C17 0.053(3) 0.050(3) 0.052(3) -0.004(2) -0.003(2) -0.011(2)
C18 0.066(4) 0.059(4) 0.063(4) -0.001(3) -0.001(3) -0.014(3)
C19 0.073(5) 0.076(6) 0.061(4) 0.008(3) -0.003(3) -0.013(4)
C20 0.090(6) 0.076(6) 0.053(4) -0.001(3) -0.010(3) -0.016(4)
C21 0.062(4) 0.058(4) 0.047(3) -0.003(2) -0.005(2) -0.013(3)
C22 0.044(3) 0.051(3) 0.039(2) -0.006(2) -0.0013(18) -0.013(2)
C23 0.053(3) 0.063(4) 0.049(3) -0.006(3) 0.001(2) -0.015(2)
C24 0.068(4) 0.072(5) 0.054(3) -0.010(3) 0.005(3) -0.019(3)
C25 0.076(5) 0.067(5) 0.061(4) -0.014(3) -0.008(3) -0.014(3)
C26 0.068(4) 0.062(4) 0.058(3) -0.011(3) -0.009(3) -0.018(3)
C27 0.063(4) 0.057(4) 0.055(3) -0.010(3) -0.004(3) -0.019(3)
C28 0.044(3) 0.043(3) 0.046(2) -0.003(2) -0.0046(19) -0.0145(19)
C29 0.053(3) 0.059(4) 0.058(3) 0.003(3) -0.007(3) -0.016(3)
C30 0.060(3) 0.057(4) 0.055(3) -0.002(3) -0.001(3) -0.021(3)
C31 0.056(3) 0.057(4) 0.069(4) -0.007(3) -0.011(3) -0.020(3)
C32 0.059(4) 0.061(4) 0.058(3) -0.008(3) -0.010(3) -0.012(3)
C33 0.049(3) 0.042(3) 0.047(2) -0.002(2) -0.009(2) -0.010(2)
C34 0.045(3) 0.048(3) 0.045(3) -0.003(2) -0.0014(19) -0.010(2)
C35 0.066(4) 0.062(4) 0.058(4) -0.005(3) -0.011(3) -0.004(3)
C36 0.083(6) 0.080(7) 0.086(6) 0.004(5) -0.019(5) -0.008(4)
C37 0.071(5) 0.063(5) 0.086(6) 0.000(4) 0.000(4) -0.008(3)
C38 0.071(4) 0.058(4) 0.070(4) -0.003(3) 0.005(3) -0.008(3)
C39 0.062(4) 0.061(4) 0.057(3) -0.010(3) -0.005(3) -0.012(3)
Cl1 0.069(2) 0.058(2) 0.087(2) 0.0076(16) -0.0243(17) -0.0195(15)
Cl2 0.068(2) 0.094(3) 0.070(2) 0.0166(19) -0.0109(16) -0.0260(19)
C1W 0.034(4) 0.039(5) 0.048(5) -0.010(4) 0.002(3) -0.014(3)
O1W 0.061(5) 0.052(5) 0.061(5) -0.009(4) -0.007(4) -0.019(4)
O2W 0.084(8) 0.109(11) 0.078(7) -0.024(7) -0.005(6) -0.030(7)

loop_
_atom_type_symbol
_atom_type_description
_atom_type_scat_dispersion_real
_atom_type_scat_dispersion_imag
_atom_type_scat_source
C C 0.0033 0.0016 'International Tables Vol C Tables 4.2.6.8 and 6.1.1.4'
H H 0.0000 0.0000 'International Tables Vol C Tables 4.2.6.8 and 6.1.1.4'
Br Br -0.2901 2.4595 'International Tables Vol C Tables 4.2.6.8 and 6.1.1.4'
F F 0.0171 0.0103 'International Tables Vol C Tables 4.2.6.8 and 6.1.1.4'
N N 0.0061 0.0033 'International Tables Vol C Tables 4.2.6.8 and 6.1.1.4'
P P 0.1023 0.0942 'International Tables Vol C Tables 4.2.6.8 and 6.1.1.4'
Pt Pt -1.7033 8.3905 'International Tables Vol C Tables 4.2.6.8 and 6.1.1.4'
O O 0.0106 0.0060 'International Tables Vol C Tables 4.2.6.8 and 6.1.1.4'
Cl Cl 0.1484 0.1585 'International Tables Vol C Tables 4.2.6.8 and 6.1.1.4'

loop_
_geom_angle_atom_site_label_1
_geom_angle_atom_site_label_2
_geom_angle_atom_site_label_3
_geom_angle
C1 Pt N1 81.4(2)
C1 Pt P 96.14(16)
N1 Pt P 176.01(11)
C1 Pt Br 168.25(16)
N1 Pt Br 87.53(12)
P Pt Br 95.16(5)
C28 P C22 107.0(2)
C28 P C34 101.0(3)
C22 P C34 102.5(3)
C28 P Pt 112.25(19)
C22 P Pt 115.5(2)
C34 P Pt 117.09(18)
C15 N1 C14 120.4(5)
C15 N1 Pt 126.7(4)
C14 N1 Pt 111.9(3)
C2 C1 C6 120.0(5)
C2 C1 Pt 128.5(4)
C6 C1 Pt 111.5(4)
C1 C2 C3 120.8(6)
C1 C2 H2 119.6
C3 C2 H2 119.6
C4 C3 C2 121.1(6)
C4 C3 H3 119.5
C2 C3 H3 119.5
C3 C4 C5 118.1(6)
C3 C4 H4 121.0
C5 C4 H4 121.0
C6 C5 C4 117.2(6)
C6 C5 C7 124.0(5)
C4 C5 C7 118.9(6)
C5 C6 C1 122.7(5)
C5 C6 C14 118.3(5)
C1 C6 C14 118.9(5)
C8 C7 C12 118.1(7)
C8 C7 C5 122.3(6)
C12 C7 C5 119.5(6)
C7 C8 C9 120.9(7)
C7 C8 H8 119.5
C9 C8 H8 119.5
C10 C9 C8 122.2(8)
C10 C9 H9 118.9
C8 C9 H9 118.9
C9 C10 C11 117.3(8)
C9 C10 C13 117.9(8)
C11 C10 C13 124.7(8)
C12 C11 C10 121.8(8)
C12 C11 H11 119.1
C10 C11 H11 119.1
C11 C12 C7 119.6(7)
C11 C12 H12 120.2
C7 C12 H12 120.2
C10 C13 H13A 109.5
C10 C13 H13B 109.5
H13A C13 H13B 109.5
C10 C13 H13C 109.5
H13A C13 H13C 109.5
H13B C13 H13C 109.5
N1 C14 C6 107.0(4)
N1 C14 H14A 110.3
C6 C14 H14A 110.3
N1 C14 H14B 110.3
C6 C14 H14B 110.3
H14A C14 H14B 108.6
N1 C15 C16 131.3(6)
N1 C15 H15 114.4
C16 C15 H15 114.4
C17 C16 C21 114.9(6)
C17 C16 C15 125.5(6)
C21 C16 C15 119.1(6)
F1 C17 C18 119.9(6)
F1 C17 C16 117.0(5)
C18 C17 C16 122.9(6)
C17 C18 C19 118.2(7)
C17 C18 H18 120.9
C19 C18 H18 120.9
C20 C19 C18 121.7(7)
C20 C19 H19 119.1
C18 C19 H19 119.1
C19 C20 C21 118.2(8)
C19 C20 H20 120.9
C21 C20 H20 120.9
F2 C21 C20 119.4(6)
F2 C21 C16 116.8(6)
C20 C21 C16 123.7(7)
C23 C22 C27 118.5(5)
C23 C22 P 124.1(5)
C27 C22 P 117.3(4)
C22 C23 C24 118.8(6)
C22 C23 H23 120.6
C24 C23 H23 120.6
C25 C24 C23 122.4(7)
C25 C24 H24 118.8
C23 C24 H24 118.8
C26 C25 C24 118.9(7)
C26 C25 H25 120.5
C24 C25 H25 120.5
C25 C26 C27 119.0(7)
C25 C26 H26 120.5
C27 C26 H26 120.5
C22 C27 C26 122.3(6)
C22 C27 H27 118.8
C26 C27 H27 118.8
C29 C28 C33 120.1(5)
C29 C28 P 119.5(4)
C33 C28 P 120.4(4)
C28 C29 C30 119.3(6)
C28 C29 H29 120.4
C30 C29 H29 120.4
C31 C30 C29 118.5(6)
C31 C30 H30 120.7
C29 C30 H30 120.7
C32 C31 C30 122.1(6)
C32 C31 H31 119.0
C30 C31 H31 119.0
C31 C32 C33 120.6(6)
C31 C32 H32 119.7
C33 C32 H32 119.7
C32 C33 C28 119.4(6)
C32 C33 H33 120.3
C28 C33 H33 120.3
C39 C34 C35 118.9(6)
C39 C34 P 119.1(5)
C35 C34 P 122.0(5)
C36 C35 C34 119.3(8)
C36 C35 H35 120.4
C34 C35 H35 120.4
C35 C36 C37 120.6(9)
C35 C36 H36 119.7
C37 C36 H36 119.7
C38 C37 C36 119.4(8)
C38 C37 H37 120.3
C36 C37 H37 120.3
C37 C38 C39 122.1(8)
C37 C38 H38 119.0
C39 C38 H38 119.0
C38 C39 C34 119.6(7)
C38 C39 H39 120.2
C34 C39 H39 120.2
Cl1 C1W Cl2 113.9(6)
Cl1 C1W H1W1 108.8
Cl2 C1W H1W1 108.8
Cl1 C1W H1W2 108.8
Cl2 C1W H1W2 108.8
H1W1 C1W H1W2 107.7

loop_
_geom_bond_atom_site_label_1
_geom_bond_atom_site_label_2
_geom_bond_distance
Pt C1 2.041(5)
Pt N1 2.055(4)
Pt P 2.2386(16)
Pt Br 2.5017(13)
P C28 1.814(5)
P C22 1.827(5)
P C34 1.836(6)
N1 C15 1.232(7)
N1 C14 1.477(7)
F1 C17 1.337(8)
F2 C21 1.357(8)
C1 C2 1.306(8)
C1 C6 1.404(8)
C2 C3 1.425(8)
C2 H2 0.9300
C3 C4 1.390(9)
C3 H3 0.9300
C4 C5 1.447(9)
C4 H4 0.9300
C5 C6 1.391(8)
C5 C7 1.480(9)
C6 C14 1.523(8)
C7 C8 1.338(10)
C7 C12 1.412(10)
C8 C9 1.379(11)
C8 H8 0.9300
C9 C10 1.352(11)
C9 H9 0.9300
C10 C11 1.372(11)
C10 C13 1.554(12)
C11 C12 1.366(11)
C11 H11 0.9300
C12 H12 0.9300
C13 H13A 0.9600
C13 H13B 0.9600
C13 H13C 0.9600
C14 H14A 0.9700
C14 H14B 0.9700
C15 C16 1.484(9)
C15 H15 0.9300
C16 C17 1.387(9)
C16 C21 1.402(9)
C17 C18 1.361(9)
C18 C19 1.412(12)
C18 H18 0.9300
C19 C20 1.324(12)
C19 H19 0.9300
C20 C21 1.378(10)
C20 H20 0.9300
C22 C23 1.368(8)
C22 C27 1.382(8)
C23 C24 1.387(9)
C23 H23 0.9300
C24 C25 1.375(11)
C24 H24 0.9300
C25 C26 1.360(11)
C25 H25 0.9300
C26 C27 1.383(9)
C26 H26 0.9300
C27 H27 0.9300
C28 C29 1.384(8)
C28 C33 1.399(8)
C29 C30 1.420(9)
C29 H29 0.9300
C30 C31 1.375(10)
C30 H30 0.9300
C31 C32 1.347(10)
C31 H31 0.9300
C32 C33 1.381(8)
C32 H32 0.9300
C33 H33 0.9300
C34 C39 1.378(9)
C34 C35 1.406(9)
C35 C36 1.362(12)
C35 H35 0.9300
C36 C37 1.383(14)
C36 H36 0.9300
C37 C38 1.334(12)
C37 H37 0.9300
C38 C39 1.365(11)
C38 H38 0.9300
C39 H39 0.9300
Cl1 C1W 1.642(11)
Cl2 C1W 1.751(11)
C1W H1W1 0.9700
C1W H1W2 0.9700
